data_7153469
loop_
_publ_author_name
'Selvakumar, Jayaraman'
'Makriyannis, Alexandros'
'Ramanathan, Chinnasamy Ramaraj'

_publ_section_title
;
 An unusual reactivity of BBr(3): Accessing tetrahydroisoquinoline units
 from N-phenethylimides.
;
_journal_issue 18
_journal_name_full 'Organic &amp; biomolecular chemistry'
_journal_page_first 4056
_journal_page_last 4058
_journal_paper_doi 10.1039/c0ob00269k
_journal_volume 8
_journal_year 2010
_chemical_formula_moiety 'C19 H19 N O5'
_chemical_formula_sum 'C19 H19 N O5'
_chemical_formula_weight 341.35
_chemical_melting_point 452
_chemical_name_common
;12b-Hydroxy-1,2,3-trimethoxy-5,12b-dihydro-6H-isoindolo(1,2-
a)isoquinolin-8-one
;
_chemical_name_systematic
;
12b-Hydroxy-1,2,3-trimethoxy-5,12b-dihydro-6H-isoindolo[1,2-a]isoquinolin-8-one
;
_space_group_IT_number 14
_symmetry_cell_setting monoclinic
_symmetry_space_group_name_Hall '-P 2ybc'
_symmetry_space_group_name_H-M 'P 1 21/c 1'
_atom_sites_solution_hydrogens geom
_atom_sites_solution_primary direct
_atom_sites_solution_secondary difmap
_audit_creation_method SHELXL-97
_cell_angle_alpha 90.00
_cell_angle_beta 99.701(3)
_cell_angle_gamma 90.00
_cell_formula_units_Z 4
_cell_length_a 12.353(3)
_cell_length_b 15.906(4)
_cell_length_c 8.5238(19)
_cell_measurement_reflns_used 4526
_cell_measurement_temperature 293(2)
_cell_measurement_theta_max 25.98
_cell_measurement_theta_min 2.56
_cell_volume 1650.9(7)
_computing_cell_refinement 'Bruker SMART'
_computing_data_collection 'Bruker SMART'
_computing_data_reduction 'Bruker SAINT'
_computing_molecular_graphics 'ORTEP3 (Farrugia, 1997) and Mercury (Bruno et al., 2002)'
_computing_publication_material 'SHELXL-97 (Sheldrick, 1997)'
_computing_structure_refinement 'SHELXL-97 (Sheldrick, 1997)'
_computing_structure_solution 'SHELXS-97 (Sheldrick, 1990)'
_diffrn_ambient_temperature 293(2)
_diffrn_measured_fraction_theta_full 1.000
_diffrn_measured_fraction_theta_max 0.994
_diffrn_measurement_device_type 'CCD area detector'
_diffrn_measurement_method 'phi and omega scans'
_diffrn_radiation_monochromator graphite
_diffrn_radiation_source 'fine-focus sealed tube'
_diffrn_radiation_type MoK\a
_diffrn_radiation_wavelength 0.71073
_diffrn_reflns_av_R_equivalents 0.0323
_diffrn_reflns_av_sigmaI/netI 0.0325
_diffrn_reflns_limit_h_max 15
_diffrn_reflns_limit_h_min -15
_diffrn_reflns_limit_k_max 19
_diffrn_reflns_limit_k_min -15
_diffrn_reflns_limit_l_max 10
_diffrn_reflns_limit_l_min -9
_diffrn_reflns_number 11793
_diffrn_reflns_theta_full 25.00
_diffrn_reflns_theta_max 25.99
_diffrn_reflns_theta_min 1.67
_exptl_absorpt_coefficient_mu 0.100
_exptl_absorpt_correction_T_max 0.9901
_exptl_absorpt_correction_T_min 0.9687
_exptl_absorpt_correction_type multi-scan
_exptl_absorpt_process_details Sadabs
_exptl_crystal_colour colorless
_exptl_crystal_density_diffrn 1.373
_exptl_crystal_density_method 'not measured'
_exptl_crystal_description plate
_exptl_crystal_F_000 720
_exptl_crystal_size_max 0.32
_exptl_crystal_size_mid 0.25
_exptl_crystal_size_min 0.10
_refine_diff_density_max 0.226
_refine_diff_density_min -0.180
_refine_diff_density_rms 0.038
_refine_ls_extinction_method none
_refine_ls_goodness_of_fit_ref 1.139
_refine_ls_hydrogen_treatment constr
_refine_ls_matrix_type full
_refine_ls_number_parameters 226
_refine_ls_number_reflns 3219
_refine_ls_number_restraints 0
_refine_ls_restrained_S_all 1.139
_refine_ls_R_factor_all 0.0766
_refine_ls_R_factor_gt 0.0589
_refine_ls_shift/su_max 0.000
_refine_ls_shift/su_mean 0.000
_refine_ls_structure_factor_coef Fsqd
_refine_ls_weighting_details 'calc w=1/[\s^2^(Fo^2^)+(0.0502P)^2^+0.5156P] where P=(Fo^2^+2Fc^2^)/3'
_refine_ls_weighting_scheme calc
_refine_ls_wR_factor_gt 0.1265
_refine_ls_wR_factor_ref 0.1343
_reflns_number_gt 2546
_reflns_number_total 3219
_reflns_threshold_expression >2sigma(I)
_cod_data_source_file c0ob00269k.txt
_cod_data_source_block epu148
_cod_depositor_comments
;
The following automatic conversions were performed:

'_symmetry_cell_setting' value 'Monoclinic' changed to 'monoclinic'
according to /home/saulius/struct/CIF-dictionaries/cif_core.dic
dictionary named 'cif_core.dic' version 2.4.2 from 2011-04-26.

Automatic conversion script
Id: cif_fix_values 1891 2012-01-12 08:04:46Z andrius 
;
_cod_original_cell_volume 1650.9(6)
_cod_original_sg_symbol_H-M P2(1)/c
_cod_database_code 7153469

loop_
_symmetry_equiv_pos_as_xyz
'x, y, z'
'-x, y+1/2, -z+1/2'
'-x, -y, -z'
'x, -y-1/2, z-1/2'

loop_
_atom_site_label
_atom_site_type_symbol
_atom_site_fract_x
_atom_site_fract_y
_atom_site_fract_z
_atom_site_U_iso_or_equiv
_atom_site_adp_type
_atom_site_occupancy
_atom_site_symmetry_multiplicity
_atom_site_calc_flag
_atom_site_refinement_flags
O3 O 0.22000(12) 0.88682(9) -0.00092(17) 0.0444(4) Uani 1 1 d .
O1 O 0.39829(12) 1.08655(10) 0.62382(18) 0.0484(4) Uani 1 1 d .
O2 O 0.38354(11) 0.86730(9) 0.29412(18) 0.0445(4) Uani 1 1 d .
H2 H 0.4490 0.8792 0.3150 0.067 Uiso 1 1 calc R
N1 N 0.34203(14) 0.96906(12) 0.4777(2) 0.0411(5) Uani 1 1 d .
C1 C 0.20001(17) 0.91163(13) 0.2712(3) 0.0375(5) Uani 1 1 d .
C16 C 0.32021(16) 0.93937(14) 0.3114(2) 0.0372(5) Uani 1 1 d .
O4 O 0.00941(13) 0.83206(11) -0.0749(2) 0.0565(5) Uani 1 1 d .
C15 C 0.35688(15) 1.01680(13) 0.2268(2) 0.0352(5) Uani 1 1 d .
C10 C 0.39081(16) 1.07899(13) 0.3376(2) 0.0357(5) Uani 1 1 d .
C9 C 0.37852(15) 1.04873(14) 0.4961(2) 0.0370(5) Uani 1 1 d .
O5 O -0.11728(13) 0.81775(13) 0.1498(2) 0.0672(5) Uani 1 1 d .
C3 C 0.04921(18) 0.85685(14) 0.0786(3) 0.0448(6) Uani 1 1 d .
C2 C 0.15645(17) 0.88467(13) 0.1167(3) 0.0394(5) Uani 1 1 d .
C6 C 0.13364(18) 0.90639(14) 0.3882(3) 0.0427(5) Uani 1 1 d .
C4 C -0.01574(17) 0.85083(15) 0.1962(3) 0.0493(6) Uani 1 1 d .
C8 C 0.29811(19) 0.92299(16) 0.5989(3) 0.0490(6) Uani 1 1 d .
H8A H 0.3239 0.9473 0.7028 0.059 Uiso 1 1 calc R
H8B H 0.3217 0.8648 0.6004 0.059 Uiso 1 1 calc R
C5 C 0.02696(18) 0.87574(15) 0.3489(3) 0.0503(6) Uani 1 1 d .
H5 H -0.0165 0.8720 0.4276 0.060 Uiso 1 1 calc R
C13 C 0.4115(2) 1.10503(16) 0.0298(3) 0.0546(6) Uani 1 1 d .
H13 H 0.4192 1.1141 -0.0755 0.066 Uiso 1 1 calc R
C7 C 0.1747(2) 0.92825(18) 0.5594(3) 0.0540(6) Uani 1 1 d .
H7A H 0.1426 0.8900 0.6274 0.065 Uiso 1 1 calc R
H7B H 0.1514 0.9848 0.5803 0.065 Uiso 1 1 calc R
C14 C 0.36891(19) 1.02943(15) 0.0709(3) 0.0463(6) Uani 1 1 d .
H14 H 0.3488 0.9879 -0.0052 0.056 Uiso 1 1 calc R
C11 C 0.43261(19) 1.15443(15) 0.2965(3) 0.0478(6) Uani 1 1 d .
H11 H 0.4535 1.1958 0.3726 0.057 Uiso 1 1 calc R
C12 C 0.4428(2) 1.16729(16) 0.1403(3) 0.0547(7) Uani 1 1 d .
H12 H 0.4708 1.2178 0.1094 0.066 Uiso 1 1 calc R
C17 C 0.2534(2) 0.80537(16) -0.0462(3) 0.0570(7) Uani 1 1 d .
H17A H 0.2973 0.8112 -0.1284 0.085 Uiso 1 1 calc R
H17B H 0.1895 0.7722 -0.0851 0.085 Uiso 1 1 calc R
H17C H 0.2956 0.7781 0.0445 0.085 Uiso 1 1 calc R
C18 C -0.0581(3) 0.89355(19) -0.1648(3) 0.0736(8) Uani 1 1 d .
H18A H -0.0830 0.8727 -0.2703 0.110 Uiso 1 1 calc R
H18B H -0.0166 0.9441 -0.1703 0.110 Uiso 1 1 calc R
H18C H -0.1203 0.9053 -0.1143 0.110 Uiso 1 1 calc R
C19 C -0.1873(2) 0.8116(2) 0.2649(4) 0.0774(9) Uani 1 1 d .
H19A H -0.2559 0.7869 0.2172 0.116 Uiso 1 1 calc R
H19B H -0.2002 0.8667 0.3039 0.116 Uiso 1 1 calc R
H19C H -0.1532 0.7770 0.3516 0.116 Uiso 1 1 calc R

loop_
_atom_site_aniso_label
_atom_site_aniso_U_11
_atom_site_aniso_U_22
_atom_site_aniso_U_33
_atom_site_aniso_U_23
_atom_site_aniso_U_13
_atom_site_aniso_U_12
O3 0.0517(9) 0.0408(9) 0.0402(9) -0.0047(7) 0.0064(7) -0.0058(7)
O1 0.0463(9) 0.0595(11) 0.0393(9) -0.0152(8) 0.0067(7) -0.0062(8)
O2 0.0391(8) 0.0398(9) 0.0519(10) -0.0019(7) -0.0003(7) -0.0003(7)
N1 0.0462(10) 0.0471(12) 0.0286(9) -0.0009(8) 0.0022(8) -0.0077(9)
C1 0.0400(11) 0.0318(12) 0.0393(12) 0.0016(9) 0.0023(9) -0.0010(9)
C16 0.0400(11) 0.0373(12) 0.0336(11) -0.0034(9) 0.0039(9) -0.0016(9)
O4 0.0512(9) 0.0534(11) 0.0584(11) -0.0122(8) -0.0100(8) 0.0007(8)
C15 0.0313(10) 0.0382(12) 0.0347(11) -0.0006(9) 0.0016(8) -0.0001(9)
C10 0.0320(10) 0.0361(12) 0.0382(12) -0.0026(9) 0.0037(9) 0.0021(9)
C9 0.0299(10) 0.0453(13) 0.0346(12) -0.0062(10) 0.0023(9) 0.0007(9)
O5 0.0364(9) 0.0795(14) 0.0834(14) -0.0028(10) 0.0036(9) -0.0121(9)
C3 0.0415(12) 0.0370(13) 0.0524(14) -0.0044(11) -0.0022(11) -0.0002(10)
C2 0.0431(12) 0.0327(12) 0.0414(12) 0.0006(10) 0.0047(10) 0.0018(9)
C6 0.0428(12) 0.0407(13) 0.0445(13) 0.0014(10) 0.0073(10) -0.0004(10)
C4 0.0330(11) 0.0458(14) 0.0668(17) 0.0014(12) 0.0015(11) -0.0010(10)
C8 0.0575(14) 0.0567(16) 0.0325(12) 0.0043(11) 0.0066(10) -0.0107(12)
C5 0.0422(12) 0.0535(16) 0.0571(16) 0.0045(12) 0.0144(11) 0.0006(11)
C13 0.0674(16) 0.0583(17) 0.0388(13) 0.0069(12) 0.0110(12) -0.0080(13)
C7 0.0567(15) 0.0641(17) 0.0435(14) -0.0010(12) 0.0149(11) -0.0072(12)
C14 0.0556(13) 0.0475(15) 0.0352(13) -0.0049(10) 0.0064(10) -0.0094(11)
C11 0.0558(14) 0.0350(13) 0.0510(15) -0.0070(11) 0.0042(11) -0.0034(11)
C12 0.0686(16) 0.0427(15) 0.0523(16) 0.0080(12) 0.0089(13) -0.0105(12)
C17 0.0669(16) 0.0484(16) 0.0567(16) -0.0092(12) 0.0136(13) 0.0012(13)
C18 0.0757(19) 0.078(2) 0.0598(18) 0.0074(15) -0.0103(15) 0.0029(16)
C19 0.0383(14) 0.084(2) 0.111(3) 0.0020(19) 0.0148(15) -0.0075(14)

loop_
_atom_type_symbol
_atom_type_description
_atom_type_scat_dispersion_real
_atom_type_scat_dispersion_imag
_atom_type_scat_source
C C 0.0033 0.0016 'International Tables Vol C Tables 4.2.6.8 and 6.1.1.4'
H H 0.0000 0.0000 'International Tables Vol C Tables 4.2.6.8 and 6.1.1.4'
N N 0.0061 0.0033 'International Tables Vol C Tables 4.2.6.8 and 6.1.1.4'
O O 0.0106 0.0060 'International Tables Vol C Tables 4.2.6.8 and 6.1.1.4'

loop_
_geom_angle_atom_site_label_1
_geom_angle_atom_site_label_2
_geom_angle_atom_site_label_3
_geom_angle
C2 O3 C17 113.57(17)
C9 N1 C8 123.60(18)
C9 N1 C16 114.63(17)
C8 N1 C16 119.66(18)
C6 C1 C2 118.3(2)
C6 C1 C16 121.45(19)
C2 C1 C16 120.12(19)
O2 C16 N1 110.24(16)
O2 C16 C1 106.06(16)
N1 C16 C1 108.68(17)
O2 C16 C15 113.01(16)
N1 C16 C15 100.03(16)
C1 C16 C15 118.57(17)
C3 O4 C18 113.48(19)
C14 C15 C10 119.0(2)
C14 C15 C16 131.27(19)
C10 C15 C16 109.42(18)
C11 C10 C15 122.2(2)
C11 C10 C9 128.6(2)
C15 C10 C9 109.15(19)
O1 C9 N1 125.1(2)
O1 C9 C10 128.2(2)
N1 C9 C10 106.66(18)
C4 O5 C19 117.9(2)
O4 C3 C2 119.3(2)
O4 C3 C4 120.6(2)
C2 C3 C4 120.0(2)
O3 C2 C3 118.6(2)
O3 C2 C1 120.09(19)
C3 C2 C1 121.3(2)
C5 C6 C1 119.7(2)
C5 C6 C7 117.7(2)
C1 C6 C7 122.5(2)
O5 C4 C5 125.1(2)
O5 C4 C3 115.8(2)
C5 C4 C3 119.1(2)
N1 C8 C7 107.44(19)
C4 C5 C6 121.6(2)
C12 C13 C14 121.9(2)
C6 C7 C8 111.53(19)
C15 C14 C13 118.7(2)
C12 C11 C10 118.5(2)
C11 C12 C13 119.7(2)

loop_
_geom_bond_atom_site_label_1
_geom_bond_atom_site_label_2
_geom_bond_distance
O3 C2 1.374(3)
O3 C17 1.432(3)
O1 C9 1.232(2)
O2 C16 1.409(3)
N1 C9 1.345(3)
N1 C8 1.445(3)
N1 C16 1.475(3)
C1 C6 1.396(3)
C1 C2 1.403(3)
C1 C16 1.531(3)
C16 C15 1.534(3)
O4 C3 1.376(3)
O4 C18 1.423(3)
C15 C14 1.376(3)
C15 C10 1.383(3)
C10 C11 1.375(3)
C10 C9 1.466(3)
O5 C4 1.356(3)
O5 C19 1.416(3)
C3 C2 1.382(3)
C3 C4 1.388(3)
C6 C5 1.392(3)
C6 C7 1.503(3)
C4 C5 1.377(3)
C8 C7 1.508(3)
C13 C12 1.377(3)
C13 C14 1.381(3)
C11 C12 1.373(3)
